data_7252045
loop_
_publ_author_name
'Maji, Sangita'
'Mandal, Prasenjit'
'De, Amit Kumar'
'Chatterjee, Sudeshna'
'Das, Debasis'

_publ_section_title
;
 Single crystal X-ray-structurally characterized Mo(vi) complexes of
 thiophene-appended amide--imine conjugates for optical recognition of
 calcon and 2-aminobutyric acid
;
_journal_issue 31
_journal_name_full 'RSC Advances'
_journal_page_first 28743
_journal_page_last 28750
_journal_paper_doi 10.1039/D6RA02104B
_journal_volume 16
_journal_year 2026
_chemical_formula_sum 'C H Cl Mo N O S'
_chemical_formula_weight 206.48
_space_group_crystal_system triclinic
_space_group_IT_number 2
_space_group_name_Hall '-P 1'
_space_group_name_H-M_alt 'P -1'
_atom_sites_solution_hydrogens geom
_audit_creation_method SHELXL-2019/1
_audit_update_record
;
2026-05-07 deposited with the CCDC.	2026-05-13 downloaded from the CCDC.
;
_cell_angle_alpha 93.903(5)
_cell_angle_beta 92.557(5)
_cell_angle_gamma 96.706(5)
_cell_formula_units_Z 2
_cell_length_a 8.2019(8)
_cell_length_b 8.5271(9)
_cell_length_c 12.8130(13)
_cell_measurement_temperature 296(2)
_cell_volume 886.68(16)
_computing_structure_refinement 'SHELXL-2019/1 (Sheldrick, 2019)'
_diffrn_ambient_temperature 296(2)
_diffrn_measured_fraction_theta_full 0.993
_diffrn_measured_fraction_theta_max 0.981
_diffrn_radiation_type MoK\a
_diffrn_radiation_wavelength 0.71073
_diffrn_reflns_av_R_equivalents 0.0305
_diffrn_reflns_av_unetI/netI 0.0288
_diffrn_reflns_Laue_measured_fraction_full 0.993
_diffrn_reflns_Laue_measured_fraction_max 0.981
_diffrn_reflns_limit_h_max 11
_diffrn_reflns_limit_h_min -10
_diffrn_reflns_limit_k_max 11
_diffrn_reflns_limit_k_min -11
_diffrn_reflns_limit_l_max 17
_diffrn_reflns_limit_l_min -16
_diffrn_reflns_number 16040
_diffrn_reflns_point_group_measured_fraction_full 0.993
_diffrn_reflns_point_group_measured_fraction_max 0.981
_diffrn_reflns_theta_full 25.242
_diffrn_reflns_theta_max 28.487
_diffrn_reflns_theta_min 1.595
_exptl_absorpt_coefficient_mu 0.964
_exptl_crystal_density_diffrn 0.773
_exptl_crystal_F_000 194
_refine_diff_density_max 3.023
_refine_diff_density_min -2.242
_refine_diff_density_rms 0.238
_refine_ls_extinction_method none
_refine_ls_goodness_of_fit_ref 2.235
_refine_ls_hydrogen_treatment constr
_refine_ls_matrix_type full
_refine_ls_number_parameters 228
_refine_ls_number_reflns 4397
_refine_ls_number_restraints 0
_refine_ls_restrained_S_all 2.235
_refine_ls_R_factor_all 0.0884
_refine_ls_R_factor_gt 0.0815
_refine_ls_shift/su_max 0.000
_refine_ls_shift/su_mean 0.000
_refine_ls_structure_factor_coef Fsqd
_refine_ls_weighting_details 'w=1/[\s^2^(Fo^2^)+(0.1000P)^2^] where P=(Fo^2^+2Fc^2^)/3'
_refine_ls_weighting_scheme calc
_refine_ls_wR_factor_gt 0.2539
_refine_ls_wR_factor_ref 0.2638
_reflns_Friedel_coverage 0.000
_reflns_number_gt 3936
_reflns_number_total 4397
_reflns_threshold_expression 'I > 2\s(I)'
_cod_data_source_file d6ra02104b2.cif
_cod_data_source_block DD_2023_06_0m_a
_cod_database_code 7252045
_shelx_shelxl_version_number 2019/1
_shelx_space_group_comment
;
The symmetry employed for this shelxl refinement is uniquely defined
by the following loop, which should always be used as a source of
symmetry information in preference to the above space-group names.
They are only intended as comments.
;

loop_
_space_group_symop_operation_xyz
'x, y, z'
'-x, -y, -z'

loop_
_atom_site_label
_atom_site_type_symbol
_atom_site_fract_x
_atom_site_fract_y
_atom_site_fract_z
_atom_site_U_iso_or_equiv
_atom_site_adp_type
_atom_site_occupancy
_atom_site_site_symmetry_order
_atom_site_calc_flag
_atom_site_refinement_flags_posn
_atom_site_refinement_flags_adp
_atom_site_refinement_flags_occupancy
_atom_site_disorder_assembly
_atom_site_disorder_group
Mo01 Mo 0.21720(5) 0.34745(5) 0.29448(3) 0.0392(2) Uani 1 1 d . . . . .
S1 S 0.5262(4) 0.1119(3) 0.64430(18) 0.0823(7) Uani 1 1 d . . . . .
C1 C 0.1870(4) 0.0454(4) 0.6036(2) 0.0154(6) Uani 1 1 d . . . . .
H1 H 0.079735 0.039423 0.575476 0.018 Uiso 1 1 calc R U . . .
O004 O 0.2273(5) 0.2242(5) 0.4236(3) 0.0427(9) Uani 1 1 d . . . . .
O005 O 0.2164(5) 0.5493(5) 0.4288(3) 0.0422(9) Uani 1 1 d . . . . .
O006 O 0.3017(5) 0.5269(5) 0.2220(3) 0.0477(9) Uani 1 1 d . . . . .
N007 N 0.4751(5) 0.3798(5) 0.3624(3) 0.0342(8) Uani 1 1 d . . . . .
O1 O 0.0114(5) 0.3547(6) 0.2917(4) 0.0540(11) Uani 1 1 d . . . . .
N009 N 0.5029(5) 0.3090(5) 0.4559(3) 0.0370(9) Uani 1 1 d . . . . .
H009 H 0.595038 0.316743 0.491755 0.044 Uiso 1 1 calc R U . . .
O2 O 0.2495(7) 0.1999(7) 0.2054(4) 0.0637(12) Uani 1 1 d . . . . .
O3 O 0.3049(7) 0.6967(7) 0.0603(4) 0.0640(13) Uani 1 1 d . . . . .
C00C C 0.3654(6) 0.2291(6) 0.4794(4) 0.0369(10) Uani 1 1 d . . . . .
C00D C 0.5930(7) 0.5279(7) 0.2250(4) 0.0430(12) Uani 1 1 d . . . . .
C00E C 0.6030(6) 0.4433(7) 0.3190(4) 0.0419(11) Uani 1 1 d . . . . .
H00E H 0.706367 0.434398 0.349304 0.050 Uiso 1 1 calc R U . . .
C00F C 0.3593(7) 0.1366(6) 0.5709(4) 0.0387(10) Uani 1 1 d . . . . .
C00G C 0.4483(7) 0.5652(7) 0.1816(4) 0.0419(12) Uani 1 1 d . . . . .
C00H C 0.4488(9) 0.6587(8) 0.0927(5) 0.0521(14) Uani 1 1 d . . . . .
C00I C 0.5982(11) 0.6984(9) 0.0495(5) 0.068(2) Uani 1 1 d . . . . .
H00I H 0.600426 0.757173 -0.009024 0.081 Uiso 1 1 calc R U . . .
C00J C 0.4279(11) 0.0044(9) 0.7212(5) 0.0650(19) Uani 1 1 d . . . . .
H00J H 0.479693 -0.033860 0.778595 0.078 Uiso 1 1 calc R U . . .
C00K C 0.2650(11) -0.0293(9) 0.6994(5) 0.0639(19) Uani 1 1 d . . . . .
H00K H 0.200386 -0.095186 0.740221 0.077 Uiso 1 1 calc R U . . .
C00L C 0.7435(9) 0.5782(10) 0.1769(6) 0.0613(17) Uani 1 1 d . . . . .
H00L H 0.843446 0.557206 0.206586 0.074 Uiso 1 1 calc R U . . .
C00M C 0.0959(8) 0.6654(9) 0.4266(6) 0.0604(17) Uani 1 1 d . . . . .
H00A H 0.117627 0.732282 0.370284 0.091 Uiso 1 1 calc R U . . .
H00B H 0.105162 0.728921 0.491863 0.091 Uiso 1 1 calc R U . . .
H00C H -0.013141 0.610302 0.416210 0.091 Uiso 1 1 calc R U . . .
C00N C 0.7395(10) 0.6564(11) 0.0879(7) 0.075(2) Uani 1 1 d . . . . .
H00N H 0.835806 0.680745 0.053584 0.091 Uiso 1 1 calc R U . . .
C00O C 0.3079(12) 0.8090(12) -0.0157(6) 0.074(2) Uani 1 1 d . . . . .
H00D H 0.345724 0.764957 -0.080864 0.089 Uiso 1 1 calc R U . . .
H00F H 0.382076 0.902843 0.008171 0.089 Uiso 1 1 calc R U . . .
C00P C 0.1329(15) 0.8514(16) -0.0326(9) 0.104(4) Uani 1 1 d . . . . .
H00G H 0.071329 0.773452 -0.081243 0.157 Uiso 1 1 calc R U . . .
H00H H 0.136757 0.953564 -0.060222 0.157 Uiso 1 1 calc R U . . .
H00M H 0.080749 0.853737 0.032976 0.157 Uiso 1 1 calc R U . . .

loop_
_atom_site_aniso_label
_atom_site_aniso_U_11
_atom_site_aniso_U_22
_atom_site_aniso_U_33
_atom_site_aniso_U_23
_atom_site_aniso_U_13
_atom_site_aniso_U_12
Mo01 0.0328(3) 0.0437(4) 0.0404(3) 0.0064(2) -0.0054(2) 0.0027(2)
S1 0.1031(18) 0.0711(14) 0.0718(12) 0.0114(10) 0.0041(11) 0.0042(12)
C1 0.0204(15) 0.0108(14) 0.0164(13) 0.0119(11) 0.0046(11) -0.0007(12)
O004 0.0304(17) 0.044(2) 0.052(2) 0.0136(16) -0.0016(14) -0.0053(15)
O005 0.0310(18) 0.044(2) 0.053(2) 0.0029(16) 0.0022(15) 0.0072(15)
O006 0.040(2) 0.058(3) 0.048(2) 0.0181(18) 0.0044(15) 0.0115(18)
N007 0.032(2) 0.038(2) 0.0334(18) 0.0039(15) 0.0003(14) 0.0059(16)
O1 0.037(2) 0.059(3) 0.064(3) 0.012(2) -0.0138(17) -0.0014(19)
N009 0.0295(19) 0.041(2) 0.041(2) 0.0023(17) -0.0012(15) 0.0069(17)
O2 0.073(3) 0.060(3) 0.057(3) -0.004(2) -0.008(2) 0.009(2)
O3 0.072(3) 0.070(3) 0.052(2) 0.023(2) 0.001(2) 0.009(3)
C00C 0.039(3) 0.033(3) 0.039(2) 0.0026(18) 0.0017(18) 0.003(2)
C00D 0.041(3) 0.044(3) 0.045(3) 0.004(2) 0.015(2) 0.003(2)
C00E 0.032(2) 0.045(3) 0.049(3) 0.006(2) 0.0045(19) 0.005(2)
C00F 0.042(3) 0.033(2) 0.041(2) 0.0055(19) 0.0006(19) 0.003(2)
C00G 0.048(3) 0.042(3) 0.035(2) 0.0070(19) 0.0095(19) 0.002(2)
C00H 0.071(4) 0.044(3) 0.045(3) 0.013(2) 0.012(3) 0.011(3)
C00I 0.095(6) 0.055(4) 0.054(3) 0.009(3) 0.028(3) -0.004(4)
C00J 0.093(6) 0.057(4) 0.045(3) 0.009(3) -0.003(3) 0.009(4)
C00K 0.086(5) 0.049(4) 0.056(3) 0.022(3) 0.010(3) -0.009(3)
C00L 0.047(3) 0.076(5) 0.063(4) 0.020(3) 0.017(3) 0.003(3)
C00M 0.041(3) 0.060(4) 0.080(4) -0.007(3) 0.005(3) 0.009(3)
C00N 0.060(4) 0.075(5) 0.096(6) 0.029(4) 0.034(4) 0.003(4)
C00O 0.087(6) 0.080(6) 0.063(4) 0.032(4) 0.021(4) 0.019(4)
C00P 0.111(9) 0.127(10) 0.090(6) 0.053(6) 0.023(6) 0.044(7)

loop_
_atom_type_symbol
_atom_type_description
_atom_type_scat_dispersion_real
_atom_type_scat_dispersion_imag
_atom_type_scat_source
C C 0.0033 0.0016 'International Tables Vol C Tables 4.2.6.8 and 6.1.1.4'
H H 0.0000 0.0000 'International Tables Vol C Tables 4.2.6.8 and 6.1.1.4'
Cl Cl 0.1484 0.1585 'International Tables Vol C Tables 4.2.6.8 and 6.1.1.4'
Mo Mo -1.6832 0.6857 'International Tables Vol C Tables 4.2.6.8 and 6.1.1.4'
N N 0.0061 0.0033 'International Tables Vol C Tables 4.2.6.8 and 6.1.1.4'
O O 0.0106 0.0060 'International Tables Vol C Tables 4.2.6.8 and 6.1.1.4'
S S 0.1246 0.1234 'International Tables Vol C Tables 4.2.6.8 and 6.1.1.4'

loop_
_geom_angle_atom_site_label_1
_geom_angle_atom_site_label_2
_geom_angle_atom_site_label_3
_geom_angle
_geom_angle_site_symmetry_1
_geom_angle_site_symmetry_3
_geom_angle_publ_flag
O2 Mo01 O1 106.6(2) . . ?
O2 Mo01 O006 99.6(2) . . ?
O1 Mo01 O006 104.34(19) . . ?
O2 Mo01 O004 97.6(2) . . ?
O1 Mo01 O004 95.97(19) . . ?
O006 Mo01 O004 148.25(16) . . ?
O2 Mo01 N007 94.3(2) . . ?
O1 Mo01 N007 157.0(2) . . ?
O006 Mo01 N007 81.05(16) . . ?
O004 Mo01 N007 71.20(14) . . ?
O2 Mo01 O005 170.6(2) . . ?
O1 Mo01 O005 82.46(19) . . ?
O006 Mo01 O005 80.21(17) . . ?
O004 Mo01 O005 78.54(16) . . ?
N007 Mo01 O005 76.36(15) . . ?
C00J S1 C00F 94.1(4) . . ?
C00K C1 C00F 94.7(4) . . ?
C00C O004 Mo01 120.2(3) . . ?
C00M O005 Mo01 121.6(4) . . ?
C00G O006 Mo01 131.6(4) . . ?
C00E N007 N009 116.7(4) . . ?
C00E N007 Mo01 126.4(4) . . ?
N009 N007 Mo01 116.5(3) . . ?
C00C N009 N007 108.5(4) . . ?
C00H O3 C00O 116.0(6) . . ?
N009 C00C O004 123.5(5) . . ?
N009 C00C C00F 120.7(5) . . ?
O004 C00C C00F 115.8(4) . . ?
C00G C00D C00L 118.7(6) . . ?
C00G C00D C00E 123.3(5) . . ?
C00L C00D C00E 118.0(6) . . ?
N007 C00E C00D 123.0(5) . . ?
C00C C00F C1 120.6(4) . . ?
C00C C00F S1 123.0(4) . . ?
C1 C00F S1 116.3(3) . . ?
O006 C00G C00H 116.4(5) . . ?
O006 C00G C00D 123.3(5) . . ?
C00H C00G C00D 120.2(5) . . ?
O3 C00H C00G 115.9(6) . . ?
O3 C00H C00I 126.8(6) . . ?
C00G C00H C00I 117.3(6) . . ?
C00N C00I C00H 123.2(7) . . ?
C00K C00J S1 116.5(5) . . ?
C00J C00K C1 118.3(5) . . ?
C00N C00L C00D 120.0(7) . . ?
C00I C00N C00L 120.4(7) . . ?
O3 C00O C00P 107.7(7) . . ?

loop_
_geom_bond_atom_site_label_1
_geom_bond_atom_site_label_2
_geom_bond_distance
_geom_bond_site_symmetry_2
_geom_bond_publ_flag
Mo01 O2 1.693(5) . ?
Mo01 O1 1.695(4) . ?
Mo01 O006 1.921(4) . ?
Mo01 O004 2.024(4) . ?
Mo01 N007 2.231(4) . ?
Mo01 O005 2.351(4) . ?
S1 C00J 1.576(8) . ?
S1 C00F 1.668(6) . ?
C1 C00K 1.567(8) . ?
C1 C00F 1.618(6) . ?
O004 C00C 1.307(6) . ?
O005 C00M 1.478(8) . ?
O006 C00G 1.344(7) . ?
N007 C00E 1.290(7) . ?
N007 N009 1.399(6) . ?
N009 C00C 1.306(7) . ?
O3 C00H 1.317(9) . ?
O3 C00O 1.411(8) . ?
C00C C00F 1.456(7) . ?
C00D C00G 1.368(9) . ?
C00D C00L 1.438(8) . ?
C00D C00E 1.449(8) . ?
C00G C00H 1.434(7) . ?
C00H C00I 1.383(10) . ?
C00I C00N 1.335(12) . ?
C00J C00K 1.346(12) . ?
C00L C00N 1.361(11) . ?
C00O C00P 1.531(13) . ?
